data_7052405
loop_
_publ_author_name
'Taquet, Jean-philippe'
'Siri, Olivier'
'Collin, Jean-Paul'
'Messaoudi, Abdellatif'
'Braunstein, Pierre'

_publ_section_title
;
 One-electron oxidation-induced dimerising C?C coupling of a
 2,5-diamino-1,4-benzoquinonediimine: a chemical and electrochemical
 investigation
;
_journal_issue 1
_journal_name_full 'New Journal of Chemistry'
_journal_page_first 188
_journal_paper_doi 10.1039/b408762c
_journal_volume 29
_journal_year 2005
_chemical_formula_moiety 'C52 H96 N8, 2(C F3 O3 S), 2(H2O)'
_chemical_formula_sum 'C54 H100 F6 N8 O8 S2'
_chemical_formula_weight 1167.54
_chemical_name_systematic
;
?
;
_space_group_IT_number 14
_symmetry_cell_setting monoclinic
_symmetry_space_group_name_Hall '-P 2yn'
_symmetry_space_group_name_H-M 'P 1 21/n 1'
_atom_sites_solution_hydrogens geom
_atom_sites_solution_primary direct
_atom_sites_solution_secondary difmap
_audit_creation_method SHELXL-97
_cell_angle_alpha 90.00
_cell_angle_beta 96.6510(11)
_cell_angle_gamma 90.00
_cell_formula_units_Z 2
_cell_length_a 12.3030(3)
_cell_length_b 17.0200(4)
_cell_length_c 16.8770(6)
_cell_measurement_reflns_used 29923
_cell_measurement_temperature 173(2)
_cell_measurement_theta_max 32.032
_cell_measurement_theta_min 0.998
_cell_volume 3510.21(17)
_computing_cell_refinement 'Denzo (Nonius B.V., 1998)'
_computing_data_collection 'Collect (Nonius B.V., 1998)'
_computing_data_reduction 'Denzo (Nonius B.V., 1998)'
_computing_molecular_graphics 'PLATON 98 (Spek, 1998)'
_computing_publication_material 'SHELXL-97 (Sheldrick, 1997)'
_computing_structure_refinement 'SHELXL-97 (Sheldrick, 1997)'
_computing_structure_solution 'SHELXS-97 (Sheldrick, 1997)'
_diffrn_ambient_temperature 173(2)
_diffrn_measured_fraction_theta_full 0.995
_diffrn_measured_fraction_theta_max 0.995
_diffrn_measurement_device_type KappaCCD
_diffrn_measurement_method '\p scans'
_diffrn_radiation_monochromator graphite
_diffrn_radiation_source 'fine-focus sealed tube'
_diffrn_radiation_type MoK\a
_diffrn_radiation_wavelength 0.71073
_diffrn_reflns_av_R_equivalents 0.0000
_diffrn_reflns_av_sigmaI/netI 0.1220
_diffrn_reflns_limit_h_max 18
_diffrn_reflns_limit_h_min -18
_diffrn_reflns_limit_k_max 25
_diffrn_reflns_limit_k_min 0
_diffrn_reflns_limit_l_max 25
_diffrn_reflns_limit_l_min 0
_diffrn_reflns_number 12183
_diffrn_reflns_theta_full 32.06
_diffrn_reflns_theta_max 32.06
_diffrn_reflns_theta_min 2.28
_exptl_absorpt_coefficient_mu 0.141
_exptl_absorpt_correction_type none
_exptl_crystal_colour colorless
_exptl_crystal_density_diffrn 1.105
_exptl_crystal_density_method 'not measured'
_exptl_crystal_description prism
_exptl_crystal_F_000 1260
_exptl_crystal_size_max 0.13
_exptl_crystal_size_mid 0.10
_exptl_crystal_size_min 0.08
_refine_diff_density_max 2.131
_refine_diff_density_min -0.877
_refine_diff_density_rms 0.159
_refine_ls_extinction_method none
_refine_ls_goodness_of_fit_ref 1.330
_refine_ls_hydrogen_treatment mixed
_refine_ls_matrix_type full
_refine_ls_number_parameters 367
_refine_ls_number_reflns 12182
_refine_ls_number_restraints 3
_refine_ls_restrained_S_all 1.330
_refine_ls_R_factor_all 0.2167
_refine_ls_R_factor_gt 0.1451
_refine_ls_shift/su_max 0.000
_refine_ls_shift/su_mean 0.000
_refine_ls_structure_factor_coef Fsqd
_refine_ls_weighting_details 'calc w=1/[\s^2^(Fo^2^)+(0.2000P)^2^+0.0000P] where P=(Fo^2^+2Fc^2^)/3'
_refine_ls_weighting_scheme calc
_refine_ls_wR_factor_gt 0.3820
_refine_ls_wR_factor_ref 0.4187
_reflns_number_gt 7021
_reflns_number_total 12182
_reflns_threshold_expression >2sigma(I)
_cod_data_source_file b408762c.txt
_cod_data_source_block shelxl
_cod_original_sg_symbol_H-M 'P 21/n'
_cod_database_code 7052405

loop_
_symmetry_equiv_pos_as_xyz
'x, y, z'
'-x+1/2, y+1/2, -z+1/2'
'-x, -y, -z'
'x-1/2, -y-1/2, z-1/2'

loop_
_atom_site_label
_atom_site_type_symbol
_atom_site_fract_x
_atom_site_fract_y
_atom_site_fract_z
_atom_site_U_iso_or_equiv
_atom_site_adp_type
_atom_site_occupancy
_atom_site_symmetry_multiplicity
_atom_site_calc_flag
_atom_site_refinement_flags
_atom_site_disorder_assembly
_atom_site_disorder_group
N3 N 0.3233(2) 0.11681(15) -0.02056(17) 0.0237(6) Uani 1 1 d . . .
N1 N 0.3512(2) -0.19180(15) 0.03941(17) 0.0246(6) Uani 1 1 d . . .
H1 H 0.3954 -0.2019 0.0815 0.030 Uiso 1 1 calc . . .
C6 C 0.3558(2) 0.04638(16) -0.01946(16) 0.0157(5) Uani 1 1 d . . .
N2 N 0.2308(2) 0.02287(16) -0.13529(16) 0.0232(5) Uani 1 1 d . . .
H2 H 0.2379 0.0728 -0.1405 0.028 Uiso 1 1 calc . . .
C1 C 0.4556(2) 0.01041(15) 0.02858(16) 0.0136(5) Uani 1 1 d . . .
H1A H 0.4864 0.0478 0.0693 0.016 Uiso 1 1 calc . . .
C2 C 0.4193(2) -0.06338(15) 0.06854(17) 0.0162(5) Uani 1 1 d . . .
C3 C 0.3497(2) -0.11845(16) 0.01432(18) 0.0185(6) Uani 1 1 d . . .
N4 N 0.4384(2) -0.08481(15) 0.13994(15) 0.0210(5) Uani 1 1 d . . .
C4 C 0.2895(2) -0.09009(17) -0.05515(17) 0.0198(6) Uani 1 1 d . . .
H4 H 0.2498 -0.1249 -0.0898 0.024 Uiso 1 1 calc . . .
C5 C 0.2884(2) -0.01000(17) -0.07310(17) 0.0179(5) Uani 1 1 d . . .
C18 C 0.4543(3) -0.0462(2) 0.28098(18) 0.0266(7) Uani 1 1 d . . .
C7 C 0.2872(3) -0.25786(19) 0.0046(2) 0.0324(8) Uani 1 1 d . . .
H7A H 0.3344 -0.3034 0.0038 0.039 Uiso 1 1 calc . . .
H7B H 0.2597 -0.2453 -0.0501 0.039 Uiso 1 1 calc . . .
C17 C 0.5039(3) -0.0403(2) 0.20185(19) 0.0280(7) Uani 1 1 d . . .
H17A H 0.5068 0.0144 0.1859 0.034 Uiso 1 1 calc . . .
H17B H 0.5781 -0.0605 0.2088 0.034 Uiso 1 1 calc . . .
C22 C 0.3775(3) 0.17932(19) 0.0282(3) 0.0339(8) Uani 1 1 d . . .
H22A H 0.4156 0.2135 -0.0055 0.041 Uiso 1 1 calc . . .
H22B H 0.4316 0.1563 0.0679 0.041 Uiso 1 1 calc . . .
C12 C 0.1563(3) -0.0171(2) -0.1961(2) 0.0292(7) Uani 1 1 d . . .
H12A H 0.1724 -0.0729 -0.1942 0.035 Uiso 1 1 calc . . .
H12B H 0.1696 0.0020 -0.2483 0.035 Uiso 1 1 calc . . .
C8 C 0.1901(4) -0.2784(2) 0.0508(3) 0.0396(9) Uani 1 1 d . . .
C23 C 0.2978(3) 0.2279(3) 0.0699(3) 0.0384(9) Uani 1 1 d . . .
C19 C 0.4484(4) -0.1321(3) 0.3054(2) 0.0434(10) Uani 1 1 d . . .
H19A H 0.4168 -0.1358 0.3547 0.065 Uiso 1 1 calc . . .
H19B H 0.5208 -0.1541 0.3122 0.065 Uiso 1 1 calc . . .
H19C H 0.4039 -0.1607 0.2646 0.065 Uiso 1 1 calc . . .
C13 C 0.0345(3) -0.0052(2) -0.1862(3) 0.0362(9) Uani 1 1 d . . .
C24 C 0.2267(6) 0.2722(4) 0.0012(4) 0.088(2) Uani 1 1 d . . .
H24A H 0.1750 0.3054 0.0235 0.131 Uiso 1 1 calc . . .
H24B H 0.1883 0.2347 -0.0342 0.131 Uiso 1 1 calc . . .
H24C H 0.2733 0.3037 -0.0279 0.131 Uiso 1 1 calc . . .
C20 C 0.3396(5) -0.0109(4) 0.2728(3) 0.0620(15) Uani 1 1 d . . .
H20A H 0.3102 -0.0146 0.3229 0.093 Uiso 1 1 calc . . .
H20B H 0.2934 -0.0391 0.2328 0.093 Uiso 1 1 calc . . .
H20C H 0.3431 0.0433 0.2575 0.093 Uiso 1 1 calc . . .
C11 C 0.1387(6) -0.3536(3) 0.0148(4) 0.076(2) Uani 1 1 d . . .
H11A H 0.1147 -0.3454 -0.0407 0.114 Uiso 1 1 calc . . .
H11B H 0.0772 -0.3678 0.0420 0.114 Uiso 1 1 calc . . .
H11C H 0.1919 -0.3951 0.0204 0.114 Uiso 1 1 calc . . .
C26 C 0.3588(5) 0.2905(3) 0.1207(4) 0.0661(17) Uani 1 1 d . . .
H26A H 0.3079 0.3205 0.1474 0.099 Uiso 1 1 calc . . .
H26B H 0.3959 0.3246 0.0873 0.099 Uiso 1 1 calc . . .
H26C H 0.4114 0.2661 0.1595 0.099 Uiso 1 1 calc . . .
C16 C 0.0047(4) 0.0807(3) -0.1956(5) 0.082(2) Uani 1 1 d . . .
H16A H 0.0208 0.0989 -0.2468 0.123 Uiso 1 1 calc . . .
H16B H 0.0463 0.1106 -0.1544 0.123 Uiso 1 1 calc . . .
H16C H -0.0720 0.0873 -0.1915 0.123 Uiso 1 1 calc . . .
C15 C -0.0325(4) -0.0555(4) -0.2480(4) 0.083(2) Uani 1 1 d . . .
H15A H -0.0192 -0.0392 -0.3005 0.124 Uiso 1 1 calc . . .
H15B H -0.1088 -0.0496 -0.2424 0.124 Uiso 1 1 calc . . .
H15C H -0.0119 -0.1096 -0.2402 0.124 Uiso 1 1 calc . . .
C21 C 0.5302(5) -0.0023(3) 0.3432(2) 0.0518(13) Uani 1 1 d . . .
H21A H 0.5025 -0.0057 0.3939 0.078 Uiso 1 1 calc . . .
H21B H 0.5343 0.0519 0.3278 0.078 Uiso 1 1 calc . . .
H21C H 0.6019 -0.0253 0.3471 0.078 Uiso 1 1 calc . . .
C10 C 0.2251(5) -0.2910(4) 0.1384(3) 0.0740(19) Uani 1 1 d . . .
H10A H 0.2634 -0.2453 0.1602 0.111 Uiso 1 1 calc . . .
H10B H 0.2725 -0.3359 0.1454 0.111 Uiso 1 1 calc . . .
H10C H 0.1617 -0.2998 0.1655 0.111 Uiso 1 1 calc . . .
C9 C 0.1052(5) -0.2139(4) 0.0360(5) 0.089(2) Uani 1 1 d . . .
H9A H 0.0873 -0.2066 -0.0204 0.134 Uiso 1 1 calc . . .
H9B H 0.1341 -0.1659 0.0597 0.134 Uiso 1 1 calc . . .
H9C H 0.0406 -0.2285 0.0593 0.134 Uiso 1 1 calc . . .
C25 C 0.2386(10) 0.1783(6) 0.1222(5) 0.146(5) Uani 1 1 d . . .
H25A H 0.1959 0.2110 0.1531 0.219 Uiso 1 1 calc . . .
H25B H 0.2902 0.1486 0.1573 0.219 Uiso 1 1 calc . . .
H25C H 0.1911 0.1430 0.0902 0.219 Uiso 1 1 calc . . .
C14 C 0.0109(4) -0.0343(5) -0.1038(4) 0.081(2) Uani 1 1 d . . .
H14A H 0.0516 -0.0033 -0.0631 0.122 Uiso 1 1 calc . . .
H14B H 0.0322 -0.0884 -0.0974 0.122 Uiso 1 1 calc . . .
H14C H -0.0659 -0.0294 -0.0994 0.122 Uiso 1 1 calc . . .
C27 C 0.3514(4) -0.2028(3) -0.2603(3) 0.0437(10) Uani 1 1 d . . .
F1 F 0.2921(3) -0.1515(2) -0.3103(2) 0.0730(9) Uani 1 1 d . . .
F2 F 0.4282(3) -0.23213(19) -0.3016(2) 0.0709(10) Uani 1 1 d . . .
F3 F 0.3991(3) -0.1617(2) -0.2014(2) 0.0795(11) Uani 1 1 d . . .
S1 S 0.26371(9) -0.27916(7) -0.22779(6) 0.0416(3) Uani 1 1 d . . .
O1 O 0.3355(4) -0.3260(3) -0.1744(2) 0.0552(10) Uani 0.83 1 d P . .
O2 O 0.1799(3) -0.2317(2) -0.1929(2) 0.0390(8) Uani 0.83 1 d P . .
O3 O 0.2204(3) -0.3186(2) -0.2980(2) 0.0463(9) Uani 0.83 1 d P . .
O4 O 0.1790(5) -0.2573(3) -0.2693(3) 0.0344(12) Uani 0.50 1 d P . .
O5 O 0.5182(4) -0.2691(3) 0.1383(3) 0.0736(12) Uani 1 1 d D . .
H1O H 0.466(3) -0.277(3) 0.168(2) 0.050 Uiso 1 1 d D . .
H2O H 0.582(2) -0.250(3) 0.157(2) 0.050 Uiso 1 1 d D . .

loop_
_atom_site_aniso_label
_atom_site_aniso_U_11
_atom_site_aniso_U_22
_atom_site_aniso_U_33
_atom_site_aniso_U_23
_atom_site_aniso_U_13
_atom_site_aniso_U_12
N3 0.0197(13) 0.0159(12) 0.0357(14) 0.0001(10) 0.0047(11) 0.0010(9)
N1 0.0282(14) 0.0156(12) 0.0302(14) 0.0030(10) 0.0045(11) -0.0039(10)
C6 0.0122(12) 0.0165(12) 0.0191(12) 0.0003(10) 0.0052(9) -0.0004(9)
N2 0.0166(12) 0.0266(13) 0.0259(13) 0.0016(10) -0.0002(10) 0.0002(9)
C1 0.0149(12) 0.0098(11) 0.0166(12) 0.0009(9) 0.0039(9) -0.0013(9)
C2 0.0165(13) 0.0123(11) 0.0209(13) 0.0014(10) 0.0068(10) -0.0031(9)
C3 0.0186(13) 0.0148(12) 0.0232(13) -0.0018(10) 0.0078(11) -0.0041(10)
N4 0.0221(13) 0.0207(12) 0.0201(12) 0.0023(9) 0.0026(9) -0.0043(9)
C4 0.0213(14) 0.0183(13) 0.0200(13) -0.0053(10) 0.0025(11) -0.0053(10)
C5 0.0129(12) 0.0205(13) 0.0206(13) -0.0013(10) 0.0041(10) -0.0024(10)
C18 0.0294(17) 0.0306(17) 0.0196(14) 0.0046(12) 0.0023(12) -0.0017(13)
C7 0.044(2) 0.0159(14) 0.0381(19) -0.0031(13) 0.0069(16) -0.0114(13)
C17 0.0310(17) 0.0322(17) 0.0201(14) 0.0068(12) 0.0006(12) -0.0125(13)
C22 0.0267(17) 0.0155(14) 0.059(2) -0.0095(15) 0.0037(16) -0.0002(12)
C12 0.0235(16) 0.0377(19) 0.0249(15) -0.0072(13) -0.0037(12) 0.0039(13)
C8 0.044(2) 0.0317(19) 0.044(2) 0.0034(16) 0.0092(18) -0.0192(16)
C23 0.0272(18) 0.044(2) 0.042(2) -0.0184(17) -0.0013(15) 0.0060(15)
C19 0.062(3) 0.040(2) 0.0287(18) 0.0146(16) 0.0092(18) -0.0105(19)
C13 0.0181(15) 0.039(2) 0.050(2) -0.0132(17) -0.0048(14) -0.0010(14)
C24 0.087(5) 0.088(5) 0.080(4) -0.038(4) -0.025(4) 0.059(4)
C20 0.059(3) 0.080(4) 0.048(3) -0.011(3) 0.009(2) 0.029(3)
C11 0.100(5) 0.057(3) 0.069(3) 0.004(3) -0.003(3) -0.056(3)
C26 0.067(3) 0.043(3) 0.082(4) -0.037(3) -0.021(3) 0.017(2)
C16 0.026(2) 0.049(3) 0.168(7) -0.007(4) 0.003(3) 0.014(2)
C15 0.035(3) 0.108(5) 0.098(5) -0.061(4) -0.025(3) 0.010(3)
C21 0.071(3) 0.063(3) 0.0197(16) 0.0025(17) -0.0038(18) -0.027(2)
C10 0.081(4) 0.091(4) 0.050(3) 0.020(3) 0.006(3) -0.051(4)
C9 0.044(3) 0.070(4) 0.163(7) 0.035(4) 0.048(4) -0.001(3)
C25 0.240(12) 0.115(7) 0.107(6) -0.059(5) 0.125(8) -0.092(8)
C14 0.034(3) 0.136(6) 0.075(4) 0.013(4) 0.014(3) -0.023(3)
C27 0.045(2) 0.037(2) 0.051(2) -0.0077(19) 0.0125(19) -0.0037(17)
F1 0.076(2) 0.062(2) 0.084(2) 0.0130(18) 0.0239(18) -0.0087(17)
F2 0.075(2) 0.063(2) 0.084(2) -0.0150(17) 0.0484(18) -0.0087(16)
F3 0.070(2) 0.081(2) 0.091(2) -0.040(2) 0.0184(19) -0.0342(18)
S1 0.0446(6) 0.0401(6) 0.0408(6) -0.0103(4) 0.0088(4) -0.0082(4)
O1 0.063(3) 0.060(3) 0.044(2) 0.0158(18) 0.0097(19) 0.013(2)
O2 0.0459(19) 0.0368(17) 0.0376(17) -0.0193(14) 0.0193(15) -0.0197(14)
O3 0.0408(19) 0.0364(18) 0.062(2) -0.0313(17) 0.0066(17) -0.0131(14)
O4 0.059(4) 0.024(2) 0.022(2) -0.0049(18) 0.012(2) -0.004(2)
O5 0.070(3) 0.057(2) 0.089(3) 0.015(2) -0.012(2) 0.008(2)

loop_
_atom_type_symbol
_atom_type_description
_atom_type_scat_dispersion_real
_atom_type_scat_dispersion_imag
_atom_type_scat_source
C C 0.0033 0.0016 'International Tables Vol C Tables 4.2.6.8 and 6.1.1.4'
N N 0.0061 0.0033 'International Tables Vol C Tables 4.2.6.8 and 6.1.1.4'
O O 0.0106 0.0060 'International Tables Vol C Tables 4.2.6.8 and 6.1.1.4'
H H 0.0000 0.0000 'International Tables Vol C Tables 4.2.6.8 and 6.1.1.4'
S S 0.1246 0.1234 'International Tables Vol C Tables 4.2.6.8 and 6.1.1.4'
F F 0.0171 0.0103 'International Tables Vol C Tables 4.2.6.8 and 6.1.1.4'

loop_
_geom_angle_atom_site_label_1
_geom_angle_atom_site_label_2
_geom_angle_atom_site_label_3
_geom_angle
_geom_angle_site_symmetry_1
_geom_angle_site_symmetry_3
_geom_angle_publ_flag
C6 N3 C22 124.2(3) . . ?
C3 N1 C7 128.0(3) . . ?
N3 C6 C5 116.5(3) . . ?
N3 C6 C1 128.7(3) . . ?
C5 C6 C1 114.8(2) . . ?
C5 N2 C12 126.6(3) . . ?
C2 C1 C6 108.0(2) . . ?
C2 C1 C1 110.3(3) . 3_655 ?
C6 C1 C1 109.8(3) . 3_655 ?
N4 C2 C3 115.7(2) . . ?
N4 C2 C1 129.4(3) . . ?
C3 C2 C1 114.9(2) . . ?
N1 C3 C4 125.7(3) . . ?
N1 C3 C2 114.1(3) . . ?
C4 C3 C2 120.2(2) . . ?
C2 N4 C17 124.4(3) . . ?
C5 C4 C3 120.7(3) . . ?
N2 C5 C4 125.3(3) . . ?
N2 C5 C6 114.6(3) . . ?
C4 C5 C6 120.1(3) . . ?
C21 C18 C19 109.3(3) . . ?
C21 C18 C20 110.9(4) . . ?
C19 C18 C20 109.3(4) . . ?
C21 C18 C17 107.1(3) . . ?
C19 C18 C17 109.6(3) . . ?
C20 C18 C17 110.6(3) . . ?
N1 C7 C8 112.7(3) . . ?
N4 C17 C18 110.3(3) . . ?
N3 C22 C23 112.5(3) . . ?
N2 C12 C13 113.6(3) . . ?
C10 C8 C9 112.2(6) . . ?
C10 C8 C11 109.3(4) . . ?
C9 C8 C11 107.3(5) . . ?
C10 C8 C7 112.2(4) . . ?
C9 C8 C7 108.2(3) . . ?
C11 C8 C7 107.4(4) . . ?
C25 C23 C26 108.2(5) . . ?
C25 C23 C22 110.9(5) . . ?
C26 C23 C22 110.0(4) . . ?
C25 C23 C24 116.6(7) . . ?
C26 C23 C24 106.2(4) . . ?
C22 C23 C24 104.7(4) . . ?
C16 C13 C15 111.6(5) . . ?
C16 C13 C14 109.7(5) . . ?
C15 C13 C14 107.2(5) . . ?
C16 C13 C12 110.1(4) . . ?
C15 C13 C12 108.0(3) . . ?
C14 C13 C12 110.2(4) . . ?
F3 C27 F2 108.5(4) . . ?
F3 C27 F1 106.9(4) . . ?
F2 C27 F1 106.0(4) . . ?
F3 C27 S1 112.7(3) . . ?
F2 C27 S1 111.8(3) . . ?
F1 C27 S1 110.5(3) . . ?
O4 S1 O3 57.2(3) . . ?
O4 S1 O1 159.8(3) . . ?
O3 S1 O1 114.1(3) . . ?
O4 S1 O2 59.0(3) . . ?
O3 S1 O2 112.4(2) . . ?
O1 S1 O2 117.5(2) . . ?
O4 S1 C27 96.0(3) . . ?
O3 S1 C27 105.5(2) . . ?
O1 S1 C27 104.1(2) . . ?
O2 S1 C27 101.2(2) . . ?
O4 O2 S1 51.6(3) . . ?
O4 O3 S1 54.8(3) . . ?
S1 O4 O3 68.0(3) . . ?
S1 O4 O2 69.3(3) . . ?
O3 O4 O2 131.3(5) . . ?

loop_
_geom_bond_atom_site_label_1
_geom_bond_atom_site_label_2
_geom_bond_distance
_geom_bond_site_symmetry_2
_geom_bond_publ_flag
N3 C6 1.263(4) . ?
N3 C22 1.458(4) . ?
N1 C3 1.318(4) . ?
N1 C7 1.456(4) . ?
C6 C5 1.501(4) . ?
C6 C1 1.520(4) . ?
N2 C5 1.320(4) . ?
N2 C12 1.463(4) . ?
C1 C2 1.517(4) . ?
C1 C1 1.579(5) 3_655 ?
C2 N4 1.255(4) . ?
C2 C3 1.506(4) . ?
C3 C4 1.398(4) . ?
N4 C17 1.456(4) . ?
C4 C5 1.396(4) . ?
C18 C21 1.519(5) . ?
C18 C19 1.523(5) . ?
C18 C20 1.525(6) . ?
C18 C17 1.535(5) . ?
C7 C8 1.541(6) . ?
C22 C23 1.517(5) . ?
C12 C13 1.541(5) . ?
C8 C10 1.507(7) . ?
C8 C9 1.515(8) . ?
C8 C11 1.522(6) . ?
C23 C25 1.473(9) . ?
C23 C26 1.511(6) . ?
C23 C24 1.563(8) . ?
C13 C16 1.511(7) . ?
C13 C15 1.518(6) . ?
C13 C14 1.536(8) . ?
C27 F3 1.299(5) . ?
C27 F2 1.335(5) . ?
C27 F1 1.366(6) . ?
C27 S1 1.814(5) . ?
S1 O4 1.244(6) . ?
S1 O3 1.412(3) . ?
S1 O1 1.429(4) . ?
S1 O2 1.484(4) . ?
O2 O4 1.360(6) . ?
O3 O4 1.281(6) . ?
